data_4038861
loop_
_publ_author_name
'Kleiner, Yolanda'
'Hammann, Peter'
'Becker, Jonathan'
'Bauer, Armin'
'P\"overlein, Christoph'
'Schuler, S\"oren M M'

_publ_section_title
;
 Total Synthesis and Structure Revision of (-)-Avicennone C.
;
_journal_name_full 'The Journal of organic chemistry'
_journal_paper_doi 10.1021/acs.joc.0c01792
_journal_year 2020
_chemical_absolute_configuration ad
_chemical_formula_sum 'C26 H41 Br O4 Si'
_chemical_formula_weight 525.59
_space_group_crystal_system monoclinic
_space_group_IT_number 4
_space_group_name_Hall 'P 2yb'
_space_group_name_H-M_alt 'P 1 21 1'
_atom_sites_solution_hydrogens geom
_atom_sites_solution_primary dual
_atom_sites_solution_secondary difmap
_audit_creation_method SHELXL-2017/1
_cell_angle_alpha 90
_cell_angle_beta 114.516(8)
_cell_angle_gamma 90
_cell_formula_units_Z 4
_cell_length_a 7.756(3)
_cell_length_b 43.788(14)
_cell_length_c 9.040(3)
_cell_measurement_reflns_used 9975
_cell_measurement_temperature 100(2)
_cell_measurement_theta_max 25.99
_cell_measurement_theta_min 2.48
_cell_volume 2793.4(17)
_computing_cell_refinement 'SAINT 8.40A (Bruker-AXS, 2017)'
_computing_data_collection 'APEX3 v2019.1-0 (Bruker-AXS, 2017)'
_computing_data_reduction 'SAINT 8.40A (Bruker-AXS, 2017)'
_computing_molecular_graphics 'Bruker SHELXTL'
_computing_publication_material 'Bruker SHELXTL'
_computing_structure_refinement 'SHELXL-2017/1 (Sheldrick, 2017)'
_computing_structure_solution 'SHELXT-2015 (Sheldrick, 2015)'
_diffrn_ambient_temperature 100(2)
_diffrn_detector_area_resol_mean 10.4167
_diffrn_measured_fraction_theta_full 1.000
_diffrn_measured_fraction_theta_max 1.000
_diffrn_measurement_device_type 'Bruker PHOTON100'
_diffrn_measurement_method '\f and \w scans'
_diffrn_radiation_type MoK\a
_diffrn_radiation_wavelength 0.71073
_diffrn_reflns_av_R_equivalents 0.0843
_diffrn_reflns_av_unetI/netI 0.0684
_diffrn_reflns_Laue_measured_fraction_full 1.000
_diffrn_reflns_Laue_measured_fraction_max 1.000
_diffrn_reflns_limit_h_max 9
_diffrn_reflns_limit_h_min -9
_diffrn_reflns_limit_k_max 54
_diffrn_reflns_limit_k_min -54
_diffrn_reflns_limit_l_max 11
_diffrn_reflns_limit_l_min -11
_diffrn_reflns_number 69631
_diffrn_reflns_point_group_measured_fraction_full 0.999
_diffrn_reflns_point_group_measured_fraction_max 0.999
_diffrn_reflns_theta_full 25.242
_diffrn_reflns_theta_max 26.022
_diffrn_reflns_theta_min 1.860
_diffrn_source 'I\mS micro-focus sealed tube, multilayer optics'
_exptl_absorpt_coefficient_mu 1.541
_exptl_absorpt_correction_T_max 0.7343
_exptl_absorpt_correction_T_min 0.6321
_exptl_absorpt_correction_type multi-scan
_exptl_absorpt_process_details 'SADABS 2016/2(Sheldrick, 2016)'
_exptl_crystal_colour colourless
_exptl_crystal_density_diffrn 1.250
_exptl_crystal_density_method 'not measured'
_exptl_crystal_description block
_exptl_crystal_F_000 1112
_exptl_crystal_size_max 0.109
_exptl_crystal_size_mid 0.073
_exptl_crystal_size_min 0.052
_refine_diff_density_max 0.674
_refine_diff_density_min -0.662
_refine_diff_density_rms 0.076
_refine_ls_abs_structure_details
; 
 Classical Flack x used. 
;
_refine_ls_abs_structure_Flack 0.042(11)
_refine_ls_extinction_method none
_refine_ls_goodness_of_fit_ref 1.039
_refine_ls_hydrogen_treatment constr
_refine_ls_matrix_type full
_refine_ls_number_parameters 669
_refine_ls_number_reflns 11024
_refine_ls_number_restraints 1633
_refine_ls_restrained_S_all 0.995
_refine_ls_R_factor_all 0.0811
_refine_ls_R_factor_gt 0.0527
_refine_ls_shift/su_max 0.001
_refine_ls_shift/su_mean 0.000
_refine_ls_structure_factor_coef Fsqd
_refine_ls_weighting_details 'w=1/[\s^2^(Fo^2^)+6.2478P] where P=(Fo^2^+2Fc^2^)/3'
_refine_ls_weighting_scheme calc
_refine_ls_wR_factor_gt 0.0994
_refine_ls_wR_factor_ref 0.1105
_reflns_Friedel_coverage 0.971
_reflns_Friedel_fraction_full 0.998
_reflns_Friedel_fraction_max 0.998
_reflns_number_gt 8558
_reflns_number_total 11024
_reflns_threshold_expression 'I > 2\s(I)'
_cod_data_source_file jo0c01792_si_003.cif
_cod_data_source_block D20042
_cod_original_cell_volume 2793.4(15)
_cod_original_sg_symbol_H-M 'P 21'
_cod_database_code 4038861
_shelx_shelxl_version_number 2017/1
_shelx_space_group_comment
; 
The symmetry employed for this shelxl refinement is uniquely defined 
by the following loop, which should always be used as a source of 
symmetry information in preference to the above space-group names. 
They are only intended as comments. 
;
_shelx_estimated_absorpt_t_min 0.850
_shelx_estimated_absorpt_t_max 0.924

loop_
_space_group_symop_operation_xyz
'x, y, z'
'-x, y+1/2, -z'

loop_
_atom_site_label
_atom_site_type_symbol
_atom_site_fract_x
_atom_site_fract_y
_atom_site_fract_z
_atom_site_U_iso_or_equiv
_atom_site_adp_type
_atom_site_occupancy
_atom_site_site_symmetry_order
_atom_site_calc_flag
_atom_site_refinement_flags_posn
_atom_site_refinement_flags_adp
_atom_site_refinement_flags_occupancy
_atom_site_disorder_assembly
_atom_site_disorder_group
Br1 Br 0.57626(12) 0.37365(2) 0.79869(10) 0.0409(2) Uani 1 1 d . U . . .
O1 O 0.0934(7) 0.35447(11) 0.9198(6) 0.0266(11) Uani 1 1 d D U . . .
O2 O 0.2821(7) 0.41071(11) 1.1529(6) 0.0272(11) Uani 1 1 d . U . . .
O3 O 0.6256(7) 0.45018(12) 1.1747(6) 0.0326(12) Uani 1 1 d . U . . .
O4 O 0.8559(7) 0.44051(14) 1.0934(6) 0.0395(14) Uani 1 1 d . U . . .
C1 C 0.2193(9) 0.37715(16) 0.9064(8) 0.0235(14) Uani 1 1 d . U . . .
H1 H 0.353967 0.370644 0.967966 0.028 Uiso 1 1 calc R U . . .
C2 C 0.1808(10) 0.40598(16) 0.9784(8) 0.0227(14) Uani 1 1 d . U . . .
H2 H 0.043830 0.411744 0.933887 0.027 Uiso 1 1 calc R U . . .
C3 C 0.3112(10) 0.43200(16) 1.0396(8) 0.0238(15) Uani 1 1 d . U . . .
C4 C 0.2310(10) 0.46373(16) 1.0355(8) 0.0235(15) Uani 1 1 d . U . . .
H4A H 0.108458 0.462136 1.044640 0.028 Uiso 1 1 calc R U . . .
H4AB H 0.319057 0.475629 1.129642 0.028 Uiso 1 1 calc R U . . .
C5 C 0.2016(10) 0.48021(17) 0.8805(8) 0.0241(15) Uani 1 1 d . U . . .
H5 H 0.111984 0.471431 0.782694 0.029 Uiso 1 1 calc R U . . .
C6 C 0.2862(9) 0.50551(17) 0.8646(8) 0.0246(15) Uani 1 1 d . U . . .
C7 C 0.2325(11) 0.52014(18) 0.6992(8) 0.0314(17) Uani 1 1 d . U . . .
H7A H 0.133599 0.507942 0.615993 0.047 Uiso 1 1 calc R U . . .
H7B H 0.344203 0.521077 0.674651 0.047 Uiso 1 1 calc R U . . .
H7C H 0.185033 0.540850 0.700019 0.047 Uiso 1 1 calc R U . . .
C8 C 0.4389(11) 0.52234(18) 1.0005(9) 0.0307(17) Uani 1 1 d . U . . .
H8A H 0.550473 0.524409 0.976498 0.046 Uiso 1 1 calc R U . . .
H8B H 0.473183 0.510957 1.102123 0.046 Uiso 1 1 calc R U . . .
H8C H 0.392709 0.542661 1.011752 0.046 Uiso 1 1 calc R U . . .
C9 C 0.5039(10) 0.43064(17) 1.0429(9) 0.0262(16) Uani 1 1 d . U . . .
H9A H 0.551719 0.409385 1.061196 0.031 Uiso 1 1 calc R U . . .
H9AB H 0.501032 0.437840 0.938099 0.031 Uiso 1 1 calc R U . . .
C10 C 0.8033(10) 0.45348(17) 1.1831(9) 0.0292(16) Uani 1 1 d . U . . .
C11 C 0.9196(12) 0.4742(2) 1.3189(11) 0.047(2) Uani 1 1 d . U . . .
H11A H 0.890735 0.495517 1.283740 0.071 Uiso 1 1 calc R U . . .
H11B H 1.054380 0.470261 1.349439 0.071 Uiso 1 1 calc R U . . .
H11C H 0.889903 0.470560 1.412759 0.071 Uiso 1 1 calc R U . . .
C12 C 0.1791(11) 0.38323(16) 0.7297(9) 0.0300(17) Uani 1 1 d . U . . .
C13 C 0.3210(11) 0.38373(17) 0.6717(9) 0.0323(17) Uani 1 1 d . U . . .
C14 C 0.2711(13) 0.39034(17) 0.5073(10) 0.0361(18) Uani 1 1 d . U . . .
H14 H 0.367135 0.391112 0.468015 0.043 Uiso 1 1 calc R U . . .
C15 C 0.0863(14) 0.3957(2) 0.4020(10) 0.048(2) Uani 1 1 d . U . . .
H15 H 0.054901 0.399868 0.290597 0.058 Uiso 1 1 calc R U . . .
C16 C -0.0552(13) 0.39504(19) 0.4593(10) 0.042(2) Uani 1 1 d . U . . .
H16 H -0.183450 0.398733 0.387079 0.050 Uiso 1 1 calc R U . . .
C17 C -0.0085(12) 0.38902(17) 0.6209(9) 0.0323(17) Uani 1 1 d . U . . .
H17 H -0.105405 0.388788 0.659347 0.039 Uiso 1 1 calc R U . . .
Si1 Si 0.1367(6) 0.31768(5) 0.9602(6) 0.0284(7) Uani 0.968(12) 1 d D U P A 1
C18 C 0.3879(12) 0.3132(2) 1.1151(10) 0.0343(18) Uani 0.968(12) 1 d D U P A 1
H18 H 0.469459 0.321018 1.061936 0.041 Uiso 0.968(12) 1 calc R U P A 1
C19 C 0.4391(15) 0.3324(4) 1.2693(12) 0.044(2) Uani 0.968(12) 1 d D U P A 1
H19A H 0.392212 0.353284 1.239321 0.066 Uiso 0.968(12) 1 calc R U P A 1
H19B H 0.577061 0.332769 1.330531 0.066 Uiso 0.968(12) 1 calc R U P A 1
H19C H 0.380708 0.323393 1.336691 0.066 Uiso 0.968(12) 1 calc R U P A 1
C20 C 0.4442(12) 0.27963(18) 1.1572(10) 0.040(2) Uani 0.968(12) 1 d D U P A 1
H20A H 0.365914 0.270606 1.207425 0.061 Uiso 0.968(12) 1 calc R U P A 1
H20B H 0.578064 0.278464 1.233279 0.061 Uiso 0.968(12) 1 calc R U P A 1
H20C H 0.424719 0.268397 1.057729 0.061 Uiso 0.968(12) 1 calc R U P A 1
C21 C 0.1016(13) 0.2959(2) 0.7714(11) 0.035(2) Uani 0.968(12) 1 d D U P A 1
H21 H 0.101212 0.273803 0.798355 0.042 Uiso 0.968(12) 1 calc R U P A 1
C22 C 0.2578(14) 0.3001(2) 0.7101(12) 0.044(2) Uani 0.968(12) 1 d D U P A 1
H22A H 0.238710 0.285414 0.622906 0.066 Uiso 0.968(12) 1 calc R U P A 1
H22B H 0.381980 0.296648 0.799878 0.066 Uiso 0.968(12) 1 calc R U P A 1
H22C H 0.252289 0.320915 0.668428 0.066 Uiso 0.968(12) 1 calc R U P A 1
C23 C -0.0953(14) 0.3028(2) 0.6294(11) 0.049(3) Uani 0.968(12) 1 d D U P A 1
H23A H -0.103163 0.324507 0.601333 0.073 Uiso 0.968(12) 1 calc R U P A 1
H23B H -0.196282 0.297631 0.663618 0.073 Uiso 0.968(12) 1 calc R U P A 1
H23C H -0.109932 0.290494 0.534362 0.073 Uiso 0.968(12) 1 calc R U P A 1
C24 C -0.0564(13) 0.3068(2) 1.0255(12) 0.040(2) Uani 0.968(12) 1 d D U P A 1
H24 H -0.176644 0.313639 0.934521 0.048 Uiso 0.968(12) 1 calc R U P A 1
C25 C -0.0805(18) 0.2721(3) 1.0385(18) 0.075(4) Uani 0.968(12) 1 d D U P A 1
H25A H -0.094610 0.262227 0.936784 0.113 Uiso 0.968(12) 1 calc R U P A 1
H25B H -0.193547 0.268155 1.058241 0.113 Uiso 0.968(12) 1 calc R U P A 1
H25C H 0.031318 0.263841 1.128624 0.113 Uiso 0.968(12) 1 calc R U P A 1
C26 C -0.0508(18) 0.3236(3) 1.1741(14) 0.073(4) Uani 0.968(12) 1 d D U P A 1
H26A H -0.021192 0.345178 1.167312 0.109 Uiso 0.968(12) 1 calc R U P A 1
H26B H 0.046803 0.314564 1.272337 0.109 Uiso 0.968(12) 1 calc R U P A 1
H26C H -0.174497 0.321953 1.178791 0.109 Uiso 0.968(12) 1 calc R U P A 1
Si1A Si 0.11(2) 0.3169(7) 0.946(17) 0.0284(7) Uani 0.032(12) 1 d D U P A 2
C18A C 0.37(2) 0.314(5) 1.087(18) 0.0343(18) Uani 0.032(12) 1 d D U P A 2
H18A H 0.395044 0.291804 1.117009 0.041 Uiso 0.032(12) 1 calc R U P A 2
C19A C 0.42(3) 0.331(12) 1.25(3) 0.044(2) Uani 0.032(12) 1 d D U P A 2
H19D H 0.487061 0.350420 1.242661 0.066 Uiso 0.032(12) 1 calc R U P A 2
H19E H 0.507576 0.318814 1.337398 0.066 Uiso 0.032(12) 1 calc R U P A 2
H19F H 0.307571 0.336017 1.261480 0.066 Uiso 0.032(12) 1 calc R U P A 2
C20A C 0.50(2) 0.322(6) 1.00(2) 0.040(2) Uani 0.032(12) 1 d D U P A 2
H20D H 0.464372 0.310274 0.903431 0.061 Uiso 0.032(12) 1 calc R U P A 2
H20E H 0.631420 0.318367 1.076025 0.061 Uiso 0.032(12) 1 calc R U P A 2
H20F H 0.483735 0.344194 0.974475 0.061 Uiso 0.032(12) 1 calc R U P A 2
C21A C 0.06(3) 0.295(4) 0.756(19) 0.035(2) Uani 0.032(12) 1 d D U P A 2
H21A H 0.090073 0.272796 0.788990 0.042 Uiso 0.032(12) 1 calc R U P A 2
C22A C 0.18(3) 0.303(7) 0.66(2) 0.044(2) Uani 0.032(12) 1 d D U P A 2
H22D H 0.125128 0.293076 0.555474 0.066 Uiso 0.032(12) 1 calc R U P A 2
H22E H 0.309612 0.296751 0.722554 0.066 Uiso 0.032(12) 1 calc R U P A 2
H22F H 0.173785 0.325428 0.645866 0.066 Uiso 0.032(12) 1 calc R U P A 2
C23A C -0.16(3) 0.297(9) 0.64(3) 0.049(3) Uani 0.032(12) 1 d D U P A 2
H23D H -0.224350 0.278468 0.650289 0.073 Uiso 0.032(12) 1 calc R U P A 2
H23E H -0.171986 0.297315 0.522874 0.073 Uiso 0.032(12) 1 calc R U P A 2
H23F H -0.214228 0.314962 0.659304 0.073 Uiso 0.032(12) 1 calc R U P A 2
C24A C -0.05(2) 0.306(5) 1.05(2) 0.040(2) Uani 0.032(12) 1 d D U P A 2
H24A H -0.157179 0.320185 1.004359 0.048 Uiso 0.032(12) 1 calc R U P A 2
C25A C -0.13(6) 0.273(7) 1.01(4) 0.075(4) Uani 0.032(12) 1 d D U P A 2
H25D H -0.243807 0.271793 1.024858 0.113 Uiso 0.032(12) 1 calc R U P A 2
H25E H -0.035063 0.258520 1.073550 0.113 Uiso 0.032(12) 1 calc R U P A 2
H25F H -0.160100 0.269156 0.890632 0.113 Uiso 0.032(12) 1 calc R U P A 2
C26A C 0.04(4) 0.311(9) 1.23(2) 0.073(4) Uani 0.032(12) 1 d D U P A 2
H26D H 0.105317 0.291655 1.287749 0.109 Uiso 0.032(12) 1 calc R U P A 2
H26E H -0.053325 0.316469 1.270753 0.109 Uiso 0.032(12) 1 calc R U P A 2
H26F H 0.140068 0.326912 1.262195 0.109 Uiso 0.032(12) 1 calc R U P A 2
Br31 Br 0.14327(12) 0.63151(2) 0.13281(11) 0.0443(2) Uani 1 1 d . U . . .
O31 O 0.7424(8) 0.64858(13) 0.3226(7) 0.0451(15) Uani 1 1 d D U . . .
O32 O 0.7601(7) 0.59568(13) 0.5622(6) 0.0367(13) Uani 1 1 d . U . . .
O33 O 0.3193(7) 0.56054(12) 0.2873(6) 0.0282(11) Uani 1 1 d . U . . .
O34 O 0.0757(8) 0.56336(14) 0.3565(7) 0.0450(15) Uani 1 1 d . U . . .
C31 C 0.6052(11) 0.62528(16) 0.2996(9) 0.0324(17) Uani 1 1 d . U . . .
H31 H 0.514129 0.631988 0.345443 0.039 Uiso 1 1 calc R U . . .
C32 C 0.7117(10) 0.59776(17) 0.3885(8) 0.0285(16) Uani 1 1 d . U . . .
H32 H 0.816374 0.591429 0.357763 0.034 Uiso 1 1 calc R U . . .
C33 C 0.6360(10) 0.57281(17) 0.4521(8) 0.0276(15) Uani 1 1 d . U . . .
C34 C 0.7203(10) 0.54143(17) 0.4663(9) 0.0288(16) Uani 1 1 d . U . . .
H34A H 0.640074 0.529504 0.368920 0.035 Uiso 1 1 calc R U . . .
H34B H 0.846995 0.543463 0.465308 0.035 Uiso 1 1 calc R U . . .
C35 C 0.7412(10) 0.52365(18) 0.6143(9) 0.0284(16) Uani 1 1 d . U . . .
H35 H 0.827172 0.531802 0.715473 0.034 Uiso 1 1 calc R U . . .
C36 C 0.6546(10) 0.49793(17) 0.6219(8) 0.0273(16) Uani 1 1 d . U . . .
C37 C 0.5046(11) 0.4824(2) 0.4778(10) 0.041(2) Uani 1 1 d . U . . .
H37A H 0.457927 0.496581 0.385435 0.062 Uiso 1 1 calc R U . . .
H37B H 0.399429 0.476316 0.504670 0.062 Uiso 1 1 calc R U . . .
H37C H 0.558397 0.464327 0.449149 0.062 Uiso 1 1 calc R U . . .
C38 C 0.6990(11) 0.48152(19) 0.7779(9) 0.0347(18) Uani 1 1 d . U . . .
H38A H 0.585016 0.480499 0.798996 0.052 Uiso 1 1 calc R U . . .
H38B H 0.799022 0.492471 0.866758 0.052 Uiso 1 1 calc R U . . .
H38C H 0.742211 0.460776 0.770364 0.052 Uiso 1 1 calc R U . . .
C39 C 0.4404(10) 0.57385(18) 0.4427(8) 0.0287(17) Uani 1 1 d . U . . .
H39A H 0.432122 0.562006 0.532790 0.034 Uiso 1 1 calc R U . . .
H39B H 0.402259 0.595195 0.449518 0.034 Uiso 1 1 calc R U . . .
C40 C 0.1353(10) 0.55728(18) 0.2581(9) 0.0313(17) Uani 1 1 d . U . . .
C41 C 0.0219(11) 0.5461(2) 0.0897(10) 0.041(2) Uani 1 1 d . U . . .
H41A H 0.043039 0.559420 0.011857 0.062 Uiso 1 1 calc R U . . .
H41B H -0.112895 0.546178 0.067740 0.062 Uiso 1 1 calc R U . . .
H41C H 0.061078 0.525205 0.078900 0.062 Uiso 1 1 calc R U . . .
C42 C 0.4994(10) 0.61806(16) 0.1202(9) 0.0266(15) Uani 1 1 d . U . . .
C43 C 0.3037(10) 0.61852(17) 0.0324(10) 0.0309(16) Uani 1 1 d . U . . .
C44 C 0.2171(12) 0.61098(18) -0.1323(10) 0.0387(18) Uani 1 1 d . U . . .
H44 H 0.082855 0.611101 -0.188100 0.046 Uiso 1 1 calc R U . . .
C45 C 0.3259(12) 0.60341(19) -0.2134(10) 0.041(2) Uani 1 1 d . U . . .
H45 H 0.267035 0.598233 -0.325469 0.050 Uiso 1 1 calc R U . . .
C46 C 0.5208(12) 0.60329(18) -0.1328(10) 0.0374(18) Uani 1 1 d . U . . .
H46 H 0.596106 0.598290 -0.189649 0.045 Uiso 1 1 calc R U . . .
C47 C 0.6058(11) 0.61038(17) 0.0293(9) 0.0298(16) Uani 1 1 d . U . . .
H47 H 0.740193 0.610178 0.083009 0.036 Uiso 1 1 calc R U . . .
Si31 Si 0.757(2) 0.6852(3) 0.368(2) 0.050(3) Uani 0.518(10) 1 d D U P B 1
C48 C 0.660(4) 0.7090(9) 0.179(3) 0.042(6) Uani 0.518(10) 1 d D U P B 1
H48 H 0.679478 0.730988 0.211897 0.051 Uiso 0.518(10) 1 calc R U P B 1
C49 C 0.766(5) 0.7027(12) 0.071(4) 0.058(9) Uani 0.518(10) 1 d D U P B 1
H49A H 0.714210 0.715679 -0.025674 0.087 Uiso 0.518(10) 1 calc R U P B 1
H49B H 0.749579 0.681161 0.038117 0.087 Uiso 0.518(10) 1 calc R U P B 1
H49C H 0.900714 0.707093 0.132449 0.087 Uiso 0.518(10) 1 calc R U P B 1
C50 C 0.446(3) 0.7038(8) 0.083(3) 0.053(7) Uani 0.518(10) 1 d D U P B 1
H50A H 0.400033 0.716193 -0.016513 0.080 Uiso 0.518(10) 1 calc R U P B 1
H50B H 0.379482 0.709765 0.149690 0.080 Uiso 0.518(10) 1 calc R U P B 1
H50C H 0.422423 0.682178 0.053805 0.080 Uiso 0.518(10) 1 calc R U P B 1
C51 C 1.015(3) 0.6934(6) 0.489(3) 0.085(4) Uani 0.518(10) 1 d D U P B 1
H51 H 1.096697 0.685248 0.437307 0.102 Uiso 0.518(10) 1 calc R U P B 1
C52 C 1.061(4) 0.7265(6) 0.546(6) 0.085(4) Uani 0.518(10) 1 d D U P B 1
H52A H 1.058673 0.739122 0.455881 0.127 Uiso 0.518(10) 1 calc R U P B 1
H52B H 1.186707 0.727461 0.636211 0.127 Uiso 0.518(10) 1 calc R U P B 1
H52C H 0.966037 0.734130 0.582664 0.127 Uiso 0.518(10) 1 calc R U P B 1
C53 C 1.043(3) 0.6750(5) 0.657(3) 0.085(4) Uani 0.518(10) 1 d D U P B 1
H53A H 0.991859 0.654260 0.628964 0.127 Uiso 0.518(10) 1 calc R U P B 1
H53B H 0.974644 0.685816 0.711116 0.127 Uiso 0.518(10) 1 calc R U P B 1
H53C H 1.177673 0.674005 0.729075 0.127 Uiso 0.518(10) 1 calc R U P B 1
C54 C 0.621(3) 0.6896(4) 0.494(2) 0.053(5) Uani 0.518(10) 1 d D U P B 1
H54 H 0.493434 0.680308 0.430732 0.064 Uiso 0.518(10) 1 calc R U P B 1
C55 C 0.708(4) 0.6725(5) 0.658(2) 0.078(5) Uani 0.518(10) 1 d D U P B 1
H55A H 0.737153 0.651409 0.640107 0.117 Uiso 0.518(10) 1 calc R U P B 1
H55B H 0.617954 0.672468 0.708469 0.117 Uiso 0.518(10) 1 calc R U P B 1
H55C H 0.825180 0.682801 0.730573 0.117 Uiso 0.518(10) 1 calc R U P B 1
C56 C 0.587(3) 0.7234(4) 0.525(3) 0.070(6) Uani 0.518(10) 1 d D U P B 1
H56A H 0.487912 0.732113 0.426937 0.105 Uiso 0.518(10) 1 calc R U P B 1
H56B H 0.704430 0.734997 0.554800 0.105 Uiso 0.518(10) 1 calc R U P B 1
H56C H 0.546345 0.724435 0.614687 0.105 Uiso 0.518(10) 1 calc R U P B 1
Si3A Si 0.718(2) 0.6858(3) 0.3553(18) 0.045(3) Uani 0.482(10) 1 d D U P B 2
C48A C 0.666(4) 0.7067(9) 0.158(3) 0.036(6) Uani 0.482(10) 1 d D U P B 2
H48A H 0.671410 0.729002 0.184268 0.043 Uiso 0.482(10) 1 calc R U P B 2
C49A C 0.814(5) 0.7012(16) 0.091(5) 0.062(10) Uani 0.482(10) 1 d D U P B 2
H49D H 0.823823 0.679298 0.074079 0.093 Uiso 0.482(10) 1 calc R U P B 2
H49E H 0.937436 0.708932 0.168090 0.093 Uiso 0.482(10) 1 calc R U P B 2
H49F H 0.776578 0.711960 -0.013092 0.093 Uiso 0.482(10) 1 calc R U P B 2
C50A C 0.466(4) 0.7006(8) 0.029(3) 0.039(6) Uani 0.482(10) 1 d D U P B 2
H50D H 0.445491 0.712530 -0.069116 0.058 Uiso 0.482(10) 1 calc R U P B 2
H50E H 0.372790 0.706574 0.070182 0.058 Uiso 0.482(10) 1 calc R U P B 2
H50F H 0.452288 0.678818 0.001468 0.058 Uiso 0.482(10) 1 calc R U P B 2
C51A C 0.966(3) 0.6938(6) 0.500(4) 0.085(4) Uani 0.482(10) 1 d D U P B 2
H51A H 0.943203 0.688937 0.598139 0.102 Uiso 0.482(10) 1 calc R U P B 2
C52A C 1.014(5) 0.7270(6) 0.546(6) 0.085(4) Uani 0.482(10) 1 d D U P B 2
H52D H 0.947186 0.739945 0.450710 0.127 Uiso 0.482(10) 1 calc R U P B 2
H52E H 1.151206 0.729968 0.583678 0.127 Uiso 0.482(10) 1 calc R U P B 2
H52F H 0.975745 0.732475 0.632717 0.127 Uiso 0.482(10) 1 calc R U P B 2
C53A C 1.138(3) 0.6702(5) 0.544(3) 0.085(4) Uani 0.482(10) 1 d D U P B 2
H53D H 1.176749 0.669185 0.454170 0.127 Uiso 0.482(10) 1 calc R U P B 2
H53E H 1.096639 0.649936 0.562523 0.127 Uiso 0.482(10) 1 calc R U P B 2
H53F H 1.244497 0.677051 0.642869 0.127 Uiso 0.482(10) 1 calc R U P B 2
C54A C 0.518(3) 0.6941(5) 0.418(3) 0.062(6) Uani 0.482(10) 1 d D U P B 2
H54A H 0.402927 0.683749 0.336537 0.074 Uiso 0.482(10) 1 calc R U P B 2
C55A C 0.554(4) 0.6807(5) 0.586(3) 0.078(5) Uani 0.482(10) 1 d D U P B 2
H55D H 0.431835 0.677418 0.592760 0.117 Uiso 0.482(10) 1 calc R U P B 2
H55E H 0.630238 0.695042 0.671576 0.117 Uiso 0.482(10) 1 calc R U P B 2
H55F H 0.620833 0.661217 0.601588 0.117 Uiso 0.482(10) 1 calc R U P B 2
C56A C 0.468(4) 0.7286(5) 0.418(3) 0.075(8) Uani 0.482(10) 1 d D U P B 2
H56D H 0.416737 0.736473 0.306679 0.113 Uiso 0.482(10) 1 calc R U P B 2
H56E H 0.582062 0.740043 0.485465 0.113 Uiso 0.482(10) 1 calc R U P B 2
H56F H 0.372691 0.730885 0.462526 0.113 Uiso 0.482(10) 1 calc R U P B 2

loop_
_atom_site_aniso_label
_atom_site_aniso_U_11
_atom_site_aniso_U_22
_atom_site_aniso_U_33
_atom_site_aniso_U_23
_atom_site_aniso_U_13
_atom_site_aniso_U_12
Br1 0.0388(5) 0.0469(5) 0.0470(5) -0.0066(4) 0.0278(4) 0.0006(4)
O1 0.025(3) 0.030(3) 0.026(3) 0.001(2) 0.012(2) -0.006(2)
O2 0.026(3) 0.036(3) 0.022(3) 0.003(2) 0.012(2) -0.001(2)
O3 0.018(2) 0.040(3) 0.039(3) -0.014(2) 0.011(2) -0.005(2)
O4 0.022(3) 0.066(4) 0.032(3) 0.005(3) 0.012(2) 0.005(3)
C1 0.022(3) 0.029(4) 0.022(3) 0.001(3) 0.011(3) -0.002(3)
C2 0.019(3) 0.028(4) 0.020(3) 0.004(3) 0.007(3) 0.003(3)
C3 0.027(4) 0.028(4) 0.022(4) 0.001(3) 0.014(3) -0.001(3)
C4 0.017(3) 0.030(4) 0.024(4) -0.002(3) 0.009(3) -0.001(3)
C5 0.022(4) 0.035(4) 0.014(3) -0.005(3) 0.006(3) -0.001(3)
C6 0.015(3) 0.034(4) 0.022(4) -0.003(3) 0.006(3) 0.002(3)
C7 0.033(4) 0.036(4) 0.026(4) -0.001(3) 0.013(3) -0.002(3)
C8 0.028(4) 0.033(4) 0.027(4) -0.004(3) 0.007(3) -0.006(3)
C9 0.018(3) 0.033(4) 0.028(4) -0.004(3) 0.010(3) -0.004(3)
C10 0.016(3) 0.032(4) 0.031(4) 0.008(3) 0.002(3) 0.000(3)
C11 0.027(4) 0.053(6) 0.052(6) -0.011(4) 0.007(4) -0.003(4)
C12 0.042(4) 0.026(4) 0.026(4) 0.004(3) 0.018(3) 0.003(3)
C13 0.045(4) 0.029(4) 0.023(4) 0.002(3) 0.014(3) 0.000(3)
C14 0.060(5) 0.026(4) 0.041(4) 0.004(3) 0.039(4) 0.001(4)
C15 0.074(6) 0.049(5) 0.031(4) 0.012(4) 0.030(4) 0.014(5)
C16 0.052(5) 0.042(5) 0.031(4) 0.010(4) 0.016(4) 0.015(4)
C17 0.039(4) 0.034(4) 0.031(4) 0.002(3) 0.021(3) 0.000(3)
Si1 0.0281(18) 0.0278(11) 0.0246(14) 0.0036(9) 0.0062(13) -0.0031(9)
C18 0.035(4) 0.034(4) 0.028(4) 0.008(3) 0.007(3) 0.000(3)
C19 0.031(5) 0.057(6) 0.027(5) 0.005(5) -0.005(4) 0.006(5)
C20 0.036(5) 0.038(5) 0.040(5) 0.014(4) 0.008(4) 0.006(4)
C21 0.035(5) 0.026(4) 0.033(4) 0.002(3) 0.003(4) -0.002(4)
C22 0.058(6) 0.033(5) 0.041(6) -0.001(4) 0.021(5) -0.007(5)
C23 0.050(6) 0.035(6) 0.042(5) -0.008(4) 0.000(4) 0.004(5)
C24 0.033(4) 0.044(5) 0.043(5) 0.014(4) 0.014(4) -0.005(4)
C25 0.056(9) 0.047(5) 0.140(11) 0.031(6) 0.058(8) -0.002(6)
C26 0.067(8) 0.110(10) 0.059(6) 0.000(6) 0.044(6) -0.027(7)
Si1A 0.0281(18) 0.0278(11) 0.0246(14) 0.0036(9) 0.0062(13) -0.0031(9)
C18A 0.035(4) 0.034(4) 0.028(4) 0.008(3) 0.007(3) 0.000(3)
C19A 0.031(5) 0.057(6) 0.027(5) 0.005(5) -0.005(4) 0.006(5)
C20A 0.036(5) 0.038(5) 0.040(5) 0.014(4) 0.008(4) 0.006(4)
C21A 0.035(5) 0.026(4) 0.033(4) 0.002(3) 0.003(4) -0.002(4)
C22A 0.058(6) 0.033(5) 0.041(6) -0.001(4) 0.021(5) -0.007(5)
C23A 0.050(6) 0.035(6) 0.042(5) -0.008(4) 0.000(4) 0.004(5)
C24A 0.033(4) 0.044(5) 0.043(5) 0.014(4) 0.014(4) -0.005(4)
C25A 0.056(9) 0.047(5) 0.140(11) 0.031(6) 0.058(8) -0.002(6)
C26A 0.067(8) 0.110(10) 0.059(6) 0.000(6) 0.044(6) -0.027(7)
Br31 0.0371(5) 0.0412(5) 0.0632(6) 0.0005(5) 0.0295(4) 0.0024(4)
O31 0.049(4) 0.041(3) 0.038(3) -0.010(3) 0.011(3) -0.019(3)
O32 0.029(3) 0.051(3) 0.020(3) -0.007(2) 0.001(2) -0.010(2)
O33 0.020(2) 0.039(3) 0.027(3) -0.005(2) 0.010(2) -0.002(2)
O34 0.034(3) 0.063(4) 0.051(4) 0.007(3) 0.030(3) 0.000(3)
C31 0.033(4) 0.029(4) 0.036(4) -0.007(3) 0.015(3) -0.006(3)
C32 0.025(4) 0.035(4) 0.025(4) -0.006(3) 0.010(3) -0.009(3)
C33 0.026(4) 0.037(4) 0.017(3) -0.002(3) 0.005(3) -0.005(3)
C34 0.023(4) 0.041(4) 0.025(4) 0.007(3) 0.012(3) 0.001(3)
C35 0.026(4) 0.040(4) 0.018(4) 0.003(3) 0.007(3) 0.002(3)
C36 0.018(4) 0.044(4) 0.019(3) 0.004(3) 0.006(3) 0.003(3)
C37 0.030(4) 0.055(6) 0.033(4) -0.003(4) 0.008(4) -0.011(4)
C38 0.030(4) 0.048(5) 0.028(4) 0.006(4) 0.014(3) 0.003(4)
C39 0.032(4) 0.038(4) 0.018(3) 0.001(3) 0.012(3) -0.004(3)
C40 0.025(4) 0.032(4) 0.038(4) 0.006(3) 0.015(3) 0.000(3)
C41 0.023(4) 0.052(5) 0.046(5) -0.008(4) 0.011(4) -0.002(4)
C42 0.030(4) 0.023(4) 0.028(4) 0.005(3) 0.014(3) -0.004(3)
C43 0.027(4) 0.026(4) 0.041(4) 0.005(3) 0.016(3) 0.001(3)
C44 0.032(4) 0.033(5) 0.041(4) 0.012(4) 0.006(3) 0.001(4)
C45 0.039(4) 0.046(5) 0.032(4) 0.005(4) 0.007(4) -0.003(4)
C46 0.043(4) 0.033(5) 0.037(4) -0.003(4) 0.018(4) -0.002(4)
C47 0.025(4) 0.032(4) 0.033(4) 0.002(3) 0.012(3) -0.004(3)
Si31 0.048(5) 0.039(5) 0.056(6) -0.014(4) 0.015(4) -0.014(3)
C48 0.041(10) 0.033(13) 0.050(10) -0.014(9) 0.015(8) -0.002(9)
C49 0.06(2) 0.033(14) 0.090(19) 0.010(14) 0.044(18) 0.020(16)
C50 0.041(10) 0.030(11) 0.077(18) -0.013(15) 0.012(11) 0.008(8)
C51 0.077(7) 0.052(4) 0.077(5) 0.000(4) -0.017(6) -0.028(5)
C52 0.077(7) 0.052(4) 0.077(5) 0.000(4) -0.017(6) -0.028(5)
C53 0.077(7) 0.052(4) 0.077(5) 0.000(4) -0.017(6) -0.028(5)
C54 0.064(12) 0.041(9) 0.045(10) -0.017(8) 0.015(9) -0.007(9)
C55 0.117(16) 0.073(11) 0.052(10) -0.004(7) 0.043(11) 0.022(11)
C56 0.063(14) 0.050(10) 0.100(19) -0.021(11) 0.037(13) -0.015(10)
Si3A 0.062(7) 0.034(5) 0.033(5) -0.007(4) 0.015(4) -0.022(4)
C48A 0.044(11) 0.016(11) 0.039(10) -0.006(9) 0.009(8) 0.001(9)
C49A 0.041(14) 0.08(2) 0.060(15) 0.016(15) 0.017(12) 0.024(15)
C50A 0.041(11) 0.038(14) 0.027(10) -0.011(10) 0.004(8) 0.009(9)
C51A 0.077(7) 0.052(4) 0.077(5) 0.000(4) -0.017(6) -0.028(5)
C52A 0.077(7) 0.052(4) 0.077(5) 0.000(4) -0.017(6) -0.028(5)
C53A 0.077(7) 0.052(4) 0.077(5) 0.000(4) -0.017(6) -0.028(5)
C54A 0.101(15) 0.045(11) 0.053(12) -0.012(10) 0.045(12) -0.005(12)
C55A 0.117(16) 0.073(11) 0.052(10) -0.004(7) 0.043(11) 0.022(11)
C56A 0.11(2) 0.058(12) 0.076(17) -0.005(12) 0.058(16) 0.019(14)

loop_
_atom_type_symbol
_atom_type_description
_atom_type_scat_dispersion_real
_atom_type_scat_dispersion_imag
_atom_type_scat_source
C C 0.0033 0.0016 'International Tables Vol C Tables 4.2.6.8 and 6.1.1.4'
H H 0.0000 0.0000 'International Tables Vol C Tables 4.2.6.8 and 6.1.1.4'
O O 0.0106 0.0060 'International Tables Vol C Tables 4.2.6.8 and 6.1.1.4'
Si Si 0.0817 0.0704 'International Tables Vol C Tables 4.2.6.8 and 6.1.1.4'
Br Br -0.2901 2.4595 'International Tables Vol C Tables 4.2.6.8 and 6.1.1.4'

loop_
_geom_angle_atom_site_label_1
_geom_angle_atom_site_label_2
_geom_angle_atom_site_label_3
_geom_angle
_geom_angle_site_symmetry_1
_geom_angle_site_symmetry_3
_geom_angle_publ_flag
C1 O1 Si1 127.6(5) . . ?
C1 O1 Si1A 133(5) . . ?
C2 O2 C3 60.3(4) . . ?
C10 O3 C9 114.1(5) . . ?
O1 C1 C2 106.3(5) . . ?
O1 C1 C12 111.2(5) . . ?
C2 C1 C12 108.5(6) . . ?
O1 C1 H1 110.3 . . ?
C2 C1 H1 110.3 . . ?
C12 C1 H1 110.3 . . ?
O2 C2 C3 60.3(4) . . ?
O2 C2 C1 118.3(6) . . ?
C3 C2 C1 125.7(6) . . ?
O2 C2 H2 113.9 . . ?
C3 C2 H2 113.9 . . ?
C1 C2 H2 113.9 . . ?
O2 C3 C2 59.4(4) . . ?
O2 C3 C9 113.9(6) . . ?
C2 C3 C9 120.4(6) . . ?
O2 C3 C4 114.7(5) . . ?
C2 C3 C4 119.3(6) . . ?
C9 C3 C4 115.9(6) . . ?
C5 C4 C3 111.3(6) . . ?
C5 C4 H4A 109.4 . . ?
C3 C4 H4A 109.4 . . ?
C5 C4 H4AB 109.4 . . ?
C3 C4 H4AB 109.4 . . ?
H4A C4 H4AB 108.0 . . ?
C6 C5 C4 127.6(7) . . ?
C6 C5 H5 116.2 . . ?
C4 C5 H5 116.2 . . ?
C5 C6 C8 125.4(7) . . ?
C5 C6 C7 120.9(6) . . ?
C8 C6 C7 113.6(6) . . ?
C6 C7 H7A 109.5 . . ?
C6 C7 H7B 109.5 . . ?
H7A C7 H7B 109.5 . . ?
C6 C7 H7C 109.5 . . ?
H7A C7 H7C 109.5 . . ?
H7B C7 H7C 109.5 . . ?
C6 C8 H8A 109.5 . . ?
C6 C8 H8B 109.5 . . ?
H8A C8 H8B 109.5 . . ?
C6 C8 H8C 109.5 . . ?
H8A C8 H8C 109.5 . . ?
H8B C8 H8C 109.5 . . ?
O3 C9 C3 107.4(6) . . ?
O3 C9 H9A 110.2 . . ?
C3 C9 H9A 110.2 . . ?
O3 C9 H9AB 110.2 . . ?
C3 C9 H9AB 110.2 . . ?
H9A C9 H9AB 108.5 . . ?
O4 C10 O3 122.5(7) . . ?
O4 C10 C11 126.1(7) . . ?
O3 C10 C11 111.4(7) . . ?
C10 C11 H11A 109.5 . . ?
C10 C11 H11B 109.5 . . ?
H11A C11 H11B 109.5 . . ?
C10 C11 H11C 109.5 . . ?
H11A C11 H11C 109.5 . . ?
H11B C11 H11C 109.5 . . ?
C17 C12 C13 118.8(7) . . ?
C17 C12 C1 118.1(6) . . ?
C13 C12 C1 123.1(7) . . ?
C14 C13 C12 119.0(7) . . ?
C14 C13 Br1 116.9(6) . . ?
C12 C13 Br1 123.9(5) . . ?
C15 C14 C13 121.4(7) . . ?
C15 C14 H14 119.3 . . ?
C13 C14 H14 119.3 . . ?
C14 C15 C16 119.6(8) . . ?
C14 C15 H15 120.2 . . ?
C16 C15 H15 120.2 . . ?
C17 C16 C15 119.8(8) . . ?
C17 C16 H16 120.1 . . ?
C15 C16 H16 120.1 . . ?
C16 C17 C12 121.3(7) . . ?
C16 C17 H17 119.4 . . ?
C12 C17 H17 119.4 . . ?
O1 Si1 C21 110.8(4) . . ?
O1 Si1 C18 108.5(4) . . ?
C21 Si1 C18 109.9(4) . . ?
O1 Si1 C24 101.6(4) . . ?
C21 Si1 C24 108.9(4) . . ?
C18 Si1 C24 116.9(4) . . ?
C19 C18 C20 111.1(8) . . ?
C19 C18 Si1 114.8(6) . . ?
C20 C18 Si1 112.6(6) . . ?
C19 C18 H18 105.9 . . ?
C20 C18 H18 105.9 . . ?
Si1 C18 H18 105.9 . . ?
C18 C19 H19A 109.5 . . ?
C18 C19 H19B 109.5 . . ?
H19A C19 H19B 109.5 . . ?
C18 C19 H19C 109.5 . . ?
H19A C19 H19C 109.5 . . ?
H19B C19 H19C 109.5 . . ?
C18 C20 H20A 109.5 . . ?
C18 C20 H20B 109.5 . . ?
H20A C20 H20B 109.5 . . ?
C18 C20 H20C 109.5 . . ?
H20A C20 H20C 109.5 . . ?
H20B C20 H20C 109.5 . . ?
C22 C21 C23 109.2(7) . . ?
C22 C21 Si1 115.5(6) . . ?
C23 C21 Si1 112.0(6) . . ?
C22 C21 H21 106.6 . . ?
C23 C21 H21 106.6 . . ?
Si1 C21 H21 106.6 . . ?
C21 C22 H22A 109.5 . . ?
C21 C22 H22B 109.5 . . ?
H22A C22 H22B 109.5 . . ?
C21 C22 H22C 109.5 . . ?
H22A C22 H22C 109.5 . . ?
H22B C22 H22C 109.5 . . ?
C21 C23 H23A 109.5 . . ?
C21 C23 H23B 109.5 . . ?
H23A C23 H23B 109.5 . . ?
C21 C23 H23C 109.5 . . ?
H23A C23 H23C 109.5 . . ?
H23B C23 H23C 109.5 . . ?
C26 C24 C25 111.8(9) . . ?
C26 C24 Si1 114.9(7) . . ?
C25 C24 Si1 114.2(6) . . ?
C26 C24 H24 104.9 . . ?
C25 C24 H24 104.9 . . ?
Si1 C24 H24 104.9 . . ?
C24 C25 H25A 109.5 . . ?
C24 C25 H25B 109.5 . . ?
H25A C25 H25B 109.5 . . ?
C24 C25 H25C 109.5 . . ?
H25A C25 H25C 109.5 . . ?
H25B C25 H25C 109.5 . . ?
C24 C26 H26A 109.5 . . ?
C24 C26 H26B 109.5 . . ?
H26A C26 H26B 109.5 . . ?
C24 C26 H26C 109.5 . . ?
H26A C26 H26C 109.5 . . ?
H26B C26 H26C 109.5 . . ?
O1 Si1A C21A 114(9) . . ?
O1 Si1A C24A 107(10) . . ?
C21A Si1A C24A 113(3) . . ?
O1 Si1A C18A 100(9) . . ?
C21A Si1A C18A 110(3) . . ?
C24A Si1A C18A 112(3) . . ?
C19A C18A C20A 112(4) . . ?
C19A C18A Si1A 113(4) . . ?
C20A C18A Si1A 112(3) . . ?
C19A C18A H18A 106.4 . . ?
C20A C18A H18A 106.3 . . ?
Si1A C18A H18A 106.3 . . ?
C18A C19A H19D 109.5 . . ?
C18A C19A H19E 109.5 . . ?
H19D C19A H19E 109.5 . . ?
C18A C19A H19F 109.5 . . ?
H19D C19A H19F 109.5 . . ?
H19E C19A H19F 109.5 . . ?
C18A C20A H20D 109.5 . . ?
C18A C20A H20E 109.5 . . ?
H20D C20A H20E 109.5 . . ?
C18A C20A H20F 109.5 . . ?
H20D C20A H20F 109.5 . . ?
H20E C20A H20F 109.5 . . ?
C22A C21A C23A 108(3) . . ?
C22A C21A Si1A 116(4) . . ?
C23A C21A Si1A 111(3) . . ?
C22A C21A H21A 107.0 . . ?
C23A C21A H21A 107.0 . . ?
Si1A C21A H21A 107.0 . . ?
C21A C22A H22D 109.5 . . ?
C21A C22A H22E 109.5 . . ?
H22D C22A H22E 109.5 . . ?
C21A C22A H22F 109.5 . . ?
H22D C22A H22F 109.5 . . ?
H22E C22A H22F 109.5 . . ?
C21A C23A H23D 109.5 . . ?
C21A C23A H23E 109.5 . . ?
H23D C23A H23E 109.5 . . ?
C21A C23A H23F 109.5 . . ?
H23D C23A H23F 109.5 . . ?
H23E C23A H23F 109.5 . . ?
C26A C24A C25A 111(3) . . ?
C26A C24A Si1A 114(3) . . ?
C25A C24A Si1A 113(4) . . ?
C26A C24A H24A 106.1 . . ?
C25A C24A H24A 106.1 . . ?
Si1A C24A H24A 106.1 . . ?
C24A C25A H25D 109.5 . . ?
C24A C25A H25E 109.5 . . ?
H25D C25A H25E 109.5 . . ?
C24A C25A H25F 109.5 . . ?
H25D C25A H25F 109.5 . . ?
H25E C25A H25F 109.5 . . ?
C24A C26A H26D 109.5 . . ?
C24A C26A H26E 109.5 . . ?
H26D C26A H26E 109.5 . . ?
C24A C26A H26F 109.5 . . ?
H26D C26A H26F 109.5 . . ?
H26E C26A H26F 109.5 . . ?
C31 O31 Si31 134.7(8) . . ?
C31 O31 Si3A 126.1(8) . . ?
C33 O32 C32 60.4(4) . . ?
C40 O33 C39 116.1(5) . . ?
O31 C31 C32 106.6(6) . . ?
O31 C31 C42 110.2(6) . . ?
C32 C31 C42 109.9(6) . . ?
O31 C31 H31 110.0 . . ?
C32 C31 H31 110.0 . . ?
C42 C31 H31 110.0 . . ?
O32 C32 C33 59.8(4) . . ?
O32 C32 C31 117.9(6) . . ?
C33 C32 C31 126.2(7) . . ?
O32 C32 H32 113.9 . . ?
C33 C32 H32 113.9 . . ?
C31 C32 H32 113.9 . . ?
O32 C33 C32 59.8(4) . . ?
O32 C33 C39 112.8(6) . . ?
C32 C33 C39 121.4(7) . . ?
O32 C33 C34 115.4(6) . . ?
C32 C33 C34 118.9(6) . . ?
C39 C33 C34 115.5(6) . . ?
C35 C34 C33 115.6(6) . . ?
C35 C34 H34A 108.4 . . ?
C33 C34 H34A 108.4 . . ?
C35 C34 H34B 108.4 . . ?
C33 C34 H34B 108.4 . . ?
H34A C34 H34B 107.4 . . ?
C36 C35 C34 128.2(7) . . ?
C36 C35 H35 115.9 . . ?
C34 C35 H35 115.9 . . ?
C35 C36 C38 122.4(7) . . ?
C35 C36 C37 124.4(7) . . ?
C38 C36 C37 113.3(7) . . ?
C36 C37 H37A 109.5 . . ?
C36 C37 H37B 109.5 . . ?
H37A C37 H37B 109.5 . . ?
C36 C37 H37C 109.5 . . ?
H37A C37 H37C 109.5 . . ?
H37B C37 H37C 109.5 . . ?
C36 C38 H38A 109.5 . . ?
C36 C38 H38B 109.5 . . ?
H38A C38 H38B 109.5 . . ?
C36 C38 H38C 109.5 . . ?
H38A C38 H38C 109.5 . . ?
H38B C38 H38C 109.5 . . ?
O33 C39 C33 106.2(5) . . ?
O33 C39 H39A 110.5 . . ?
C33 C39 H39A 110.5 . . ?
O33 C39 H39B 110.5 . . ?
C33 C39 H39B 110.5 . . ?
H39A C39 H39B 108.7 . . ?
O34 C40 O33 122.6(7) . . ?
O34 C40 C41 126.1(7) . . ?
O33 C40 C41 111.3(6) . . ?
C40 C41 H41A 109.5 . . ?
C40 C41 H41B 109.5 . . ?
H41A C41 H41B 109.5 . . ?
C40 C41 H41C 109.5 . . ?
H41A C41 H41C 109.5 . . ?
H41B C41 H41C 109.5 . . ?
C43 C42 C47 115.5(7) . . ?
C43 C42 C31 125.9(7) . . ?
C47 C42 C31 118.7(6) . . ?
C42 C43 C44 122.2(7) . . ?
C42 C43 Br31 120.4(6) . . ?
C44 C43 Br31 117.3(6) . . ?
C45 C44 C43 119.9(8) . . ?
C45 C44 H44 120.1 . . ?
C43 C44 H44 120.1 . . ?
C44 C45 C46 120.2(8) . . ?
C44 C45 H45 119.9 . . ?
C46 C45 H45 119.9 . . ?
C47 C46 C45 120.0(8) . . ?
C47 C46 H46 120.0 . . ?
C45 C46 H46 120.0 . . ?
C46 C47 C42 122.2(7) . . ?
C46 C47 H47 118.9 . . ?
C42 C47 H47 118.9 . . ?
O31 Si31 C54 104.8(10) . . ?
O31 Si31 C51 106.3(12) . . ?
C54 Si31 C51 111.2(12) . . ?
O31 Si31 C48 110.8(16) . . ?
C54 Si31 C48 112.6(12) . . ?
C51 Si31 C48 110.8(12) . . ?
C50 C48 C49 111(2) . . ?
C50 C48 Si31 111.4(18) . . ?
C49 C48 Si31 111(2) . . ?
C50 C48 H48 107.9 . . ?
C49 C48 H48 107.9 . . ?
Si31 C48 H48 107.9 . . ?
C48 C49 H49A 109.5 . . ?
C48 C49 H49B 109.5 . . ?
H49A C49 H49B 109.5 . . ?
C48 C49 H49C 109.5 . . ?
H49A C49 H49C 109.5 . . ?
H49B C49 H49C 109.5 . . ?
C48 C50 H50A 109.5 . . ?
C48 C50 H50B 109.5 . . ?
H50A C50 H50B 109.5 . . ?
C48 C50 H50C 109.5 . . ?
H50A C50 H50C 109.5 . . ?
H50B C50 H50C 109.5 . . ?
C52 C51 C53 103(2) . . ?
C52 C51 Si31 115.0(16) . . ?
C53 C51 Si31 98.4(14) . . ?
C52 C51 H51 112.9 . . ?
C53 C51 H51 112.9 . . ?
Si31 C51 H51 112.9 . . ?
C51 C52 H52A 109.5 . . ?
C51 C52 H52B 109.5 . . ?
H52A C52 H52B 109.5 . . ?
C51 C52 H52C 109.5 . . ?
H52A C52 H52C 109.5 . . ?
H52B C52 H52C 109.5 . . ?
C51 C53 H53A 109.5 . . ?
C51 C53 H53B 109.5 . . ?
H53A C53 H53B 109.5 . . ?
C51 C53 H53C 109.5 . . ?
H53A C53 H53C 109.5 . . ?
H53B C53 H53C 109.5 . . ?
C55 C54 C56 108.9(15) . . ?
C55 C54 Si31 113.9(14) . . ?
C56 C54 Si31 113.3(13) . . ?
C55 C54 H54 106.7 . . ?
C56 C54 H54 106.7 . . ?
Si31 C54 H54 106.7 . . ?
C54 C55 H55A 109.5 . . ?
C54 C55 H55B 109.5 . . ?
H55A C55 H55B 109.5 . . ?
C54 C55 H55C 109.5 . . ?
H55A C55 H55C 109.5 . . ?
H55B C55 H55C 109.5 . . ?
C54 C56 H56A 109.5 . . ?
C54 C56 H56B 109.5 . . ?
H56A C56 H56B 109.5 . . ?
C54 C56 H56C 109.5 . . ?
H56A C56 H56C 109.5 . . ?
H56B C56 H56C 109.5 . . ?
O31 Si3A C51A 98.6(12) . . ?
O31 Si3A C48A 107.5(15) . . ?
C51A Si3A C48A 109.1(13) . . ?
O31 Si3A C54A 113.7(10) . . ?
C51A Si3A C54A 119.4(14) . . ?
C48A Si3A C54A 107.8(12) . . ?
C49A C48A C50A 111(2) . . ?
C49A C48A Si3A 113(2) . . ?
C50A C48A Si3A 113.1(17) . . ?
C49A C48A H48A 106.3 . . ?
C50A C48A H48A 106.3 . . ?
Si3A C48A H48A 106.3 . . ?
C48A C49A H49D 109.5 . . ?
C48A C49A H49E 109.5 . . ?
H49D C49A H49E 109.5 . . ?
C48A C49A H49F 109.5 . . ?
H49D C49A H49F 109.5 . . ?
H49E C49A H49F 109.5 . . ?
C48A C50A H50D 109.5 . . ?
C48A C50A H50E 109.5 . . ?
H50D C50A H50E 109.5 . . ?
C48A C50A H50F 109.5 . . ?
H50D C50A H50F 109.5 . . ?
H50E C50A H50F 109.5 . . ?
C52A C51A C53A 117.7(18) . . ?
C52A C51A Si3A 116.2(16) . . ?
C53A C51A Si3A 124.5(17) . . ?
C52A C51A H51A 94.2 . . ?
C53A C51A H51A 94.2 . . ?
Si3A C51A H51A 94.2 . . ?
C51A C52A H52D 109.5 . . ?
C51A C52A H52E 109.5 . . ?
H52D C52A H52E 109.5 . . ?
C51A C52A H52F 109.5 . . ?
H52D C52A H52F 109.5 . . ?
H52E C52A H52F 109.5 . . ?
C51A C53A H53D 109.5 . . ?
C51A C53A H53E 109.5 . . ?
H53D C53A H53E 109.5 . . ?
C51A C53A H53F 109.5 . . ?
H53D C53A H53F 109.5 . . ?
H53E C53A H53F 109.5 . . ?
C55A C54A C56A 107.8(15) . . ?
C55A C54A Si3A 113.0(16) . . ?
C56A C54A Si3A 115.1(14) . . ?
C55A C54A H54A 106.9 . . ?
C56A C54A H54A 106.9 . . ?
Si3A C54A H54A 106.9 . . ?
C54A C55A H55D 109.5 . . ?
C54A C55A H55E 109.5 . . ?
H55D C55A H55E 109.5 . . ?
C54A C55A H55F 109.5 . . ?
H55D C55A H55F 109.5 . . ?
H55E C55A H55F 109.5 . . ?
C54A C56A H56D 109.5 . . ?
C54A C56A H56E 109.5 . . ?
H56D C56A H56E 109.5 . . ?
C54A C56A H56F 109.5 . . ?
H56D C56A H56F 109.5 . . ?
H56E C56A H56F 109.5 . . ?

loop_
_geom_bond_atom_site_label_1
_geom_bond_atom_site_label_2
_geom_bond_distance
_geom_bond_site_symmetry_2
_geom_bond_publ_flag
Br1 C13 1.883(8) . ?
O1 C1 1.432(8) . ?
O1 Si1 1.655(5) . ?
O1 Si1A 1.66(2) . ?
O2 C2 1.456(8) . ?
O2 C3 1.470(8) . ?
O3 C10 1.356(8) . ?
O3 C9 1.452(8) . ?
O4 C10 1.193(9) . ?
C1 C2 1.506(10) . ?
C1 C12 1.519(9) . ?
C1 H1 1.0000 . ?
C2 C3 1.470(10) . ?
C2 H2 1.0000 . ?
C3 C9 1.483(9) . ?
C3 C4 1.516(10) . ?
C4 C5 1.507(9) . ?
C4 H4A 0.9900 . ?
C4 H4AB 0.9900 . ?
C5 C6 1.325(10) . ?
C5 H5 0.9500 . ?
C6 C8 1.499(10) . ?
C6 C7 1.518(10) . ?
C7 H7A 0.9800 . ?
C7 H7B 0.9800 . ?
C7 H7C 0.9800 . ?
C8 H8A 0.9800 . ?
C8 H8B 0.9800 . ?
C8 H8C 0.9800 . ?
C9 H9A 0.9900 . ?
C9 H9AB 0.9900 . ?
C10 C11 1.493(11) . ?
C11 H11A 0.9800 . ?
C11 H11B 0.9800 . ?
C11 H11C 0.9800 . ?
C12 C17 1.400(11) . ?
C12 C13 1.402(10) . ?
C13 C14 1.401(10) . ?
C14 C15 1.372(12) . ?
C14 H14 0.9500 . ?
C15 C16 1.395(12) . ?
C15 H15 0.9500 . ?
C16 C17 1.377(11) . ?
C16 H16 0.9500 . ?
C17 H17 0.9500 . ?
Si1 C21 1.872(8) . ?
Si1 C18 1.879(8) . ?
Si1 C24 1.885(8) . ?
C18 C19 1.532(10) . ?
C18 C20 1.537(11) . ?
C18 H18 1.0000 . ?
C19 H19A 0.9800 . ?
C19 H19B 0.9800 . ?
C19 H19C 0.9800 . ?
C20 H20A 0.9800 . ?
C20 H20B 0.9800 . ?
C20 H20C 0.9800 . ?
C21 C22 1.538(11) . ?
C21 C23 1.563(11) . ?
C21 H21 1.0000 . ?
C22 H22A 0.9800 . ?
C22 H22B 0.9800 . ?
C22 H22C 0.9800 . ?
C23 H23A 0.9800 . ?
C23 H23B 0.9800 . ?
C23 H23C 0.9800 . ?
C24 C26 1.517(13) . ?
C24 C25 1.541(12) . ?
C24 H24 1.0000 . ?
C25 H25A 0.9800 . ?
C25 H25B 0.9800 . ?
C25 H25C 0.9800 . ?
C26 H26A 0.9800 . ?
C26 H26B 0.9800 . ?
C26 H26C 0.9800 . ?
Si1A C21A 1.86(3) . ?
Si1A C24A 1.88(3) . ?
Si1A C18A 1.88(3) . ?
C18A C19A 1.53(3) . ?
C18A C20A 1.53(3) . ?
C18A H18A 1.0000 . ?
C19A H19D 0.9800 . ?
C19A H19E 0.9800 . ?
C19A H19F 0.9800 . ?
C20A H20D 0.9800 . ?
C20A H20E 0.9800 . ?
C20A H20F 0.9800 . ?
C21A C22A 1.53(3) . ?
C21A C23A 1.60(3) . ?
C21A H21A 1.0000 . ?
C22A H22D 0.9800 . ?
C22A H22E 0.9800 . ?
C22A H22F 0.9800 . ?
C23A H23D 0.9800 . ?
C23A H23E 0.9800 . ?
C23A H23F 0.9800 . ?
C24A C26A 1.54(3) . ?
C24A C25A 1.55(3) . ?
C24A H24A 1.0000 . ?
C25A H25D 0.9800 . ?
C25A H25E 0.9800 . ?
C25A H25F 0.9800 . ?
C26A H26D 0.9800 . ?
C26A H26E 0.9800 . ?
C26A H26F 0.9800 . ?
Br31 C43 1.906(7) . ?
O31 C31 1.426(9) . ?
O31 Si31 1.646(14) . ?
O31 Si3A 1.681(14) . ?
O32 C33 1.458(9) . ?
O32 C32 1.459(8) . ?
O33 C40 1.347(8) . ?
O33 C39 1.449(8) . ?
O34 C40 1.191(9) . ?
C31 C32 1.493(11) . ?
C31 C42 1.516(10) . ?
C31 H31 1.0000 . ?
C32 C33 1.467(10) . ?
C32 H32 1.0000 . ?
C33 C39 1.484(10) . ?
C33 C34 1.504(10) . ?
C34 C35 1.498(10) . ?
C34 H34A 0.9900 . ?
C34 H34B 0.9900 . ?
C35 C36 1.327(10) . ?
C35 H35 0.9500 . ?
C36 C38 1.490(10) . ?
C36 C37 1.501(10) . ?
C37 H37A 0.9800 . ?
C37 H37B 0.9800 . ?
C37 H37C 0.9800 . ?
C38 H38A 0.9800 . ?
C38 H38B 0.9800 . ?
C38 H38C 0.9800 . ?
C39 H39A 0.9900 . ?
C39 H39B 0.9900 . ?
C40 C41 1.490(11) . ?
C41 H41A 0.9800 . ?
C41 H41B 0.9800 . ?
C41 H41C 0.9800 . ?
C42 C43 1.391(10) . ?
C42 C47 1.426(10) . ?
C43 C44 1.396(11) . ?
C44 C45 1.368(12) . ?
C44 H44 0.9500 . ?
C45 C46 1.379(11) . ?
C45 H45 0.9500 . ?
C46 C47 1.370(11) . ?
C46 H46 0.9500 . ?
C47 H47 0.9500 . ?
Si31 C54 1.856(17) . ?
Si31 C51 1.871(17) . ?
Si31 C48 1.876(18) . ?
C48 C50 1.535(18) . ?
C48 C49 1.537(19) . ?
C48 H48 1.0000 . ?
C49 H49A 0.9800 . ?
C49 H49B 0.9800 . ?
C49 H49C 0.9800 . ?
C50 H50A 0.9800 . ?
C50 H50B 0.9800 . ?
C50 H50C 0.9800 . ?
C51 C52 1.531(19) . ?
C51 C53 1.65(2) . ?
C51 H51 1.0000 . ?
C52 H52A 0.9800 . ?
C52 H52B 0.9800 . ?
C52 H52C 0.9800 . ?
C53 H53A 0.9800 . ?
C53 H53B 0.9800 . ?
C53 H53C 0.9800 . ?
C54 C55 1.55(2) . ?
C54 C56 1.552(19) . ?
C54 H54 1.0000 . ?
C55 H55A 0.9800 . ?
C55 H55B 0.9800 . ?
C55 H55C 0.9800 . ?
C56 H56A 0.9800 . ?
C56 H56B 0.9800 . ?
C56 H56C 0.9800 . ?
Si3A C51A 1.852(17) . ?
Si3A C48A 1.889(16) . ?
Si3A C54A 1.893(17) . ?
C48A C49A 1.529(19) . ?
C48A C50A 1.530(19) . ?
C48A H48A 1.0000 . ?
C49A H49D 0.9800 . ?
C49A H49E 0.9800 . ?
C49A H49F 0.9800 . ?
C50A H50D 0.9800 . ?
C50A H50E 0.9800 . ?
C50A H50F 0.9800 . ?
C51A C52A 1.515(19) . ?
C51A C53A 1.60(2) . ?
C51A H51A 1.0000 . ?
C52A H52D 0.9800 . ?
C52A H52E 0.9800 . ?
C52A H52F 0.9800 . ?
C53A H53D 0.9800 . ?
C53A H53E 0.9800 . ?
C53A H53F 0.9800 . ?
C54A C55A 1.55(2) . ?
C54A C56A 1.56(2) . ?
C54A H54A 1.0000 . ?
C55A H55D 0.9800 . ?
C55A H55E 0.9800 . ?
C55A H55F 0.9800 . ?
C56A H56D 0.9800 . ?
C56A H56E 0.9800 . ?
C56A H56F 0.9800 . ?
